data_2009639
loop_
_publ_author_name
'Bandoli, G.'
'Dolmella, A.'
'Tisato, F.'
'Refosco, F.'

_publ_section_title
;A new phase of
 bis[2-(diphenylphosphino-\k<i>P</i>)phenylazanido-\k<i>N</i>](ethanolato)(oxo)rhenium(V)
;
_journal_issue 4
_journal_name_full 'Acta Crystallographica Section C'
_journal_page_first 530
_journal_page_last 532
_journal_paper_doi 10.1107/S0108270193010029
_journal_volume 50
_journal_year 1994
_chemical_formula_sum 'C38 H35 N2 O2 P2 Re'
_chemical_formula_weight 799.8
_space_group_IT_number 2
_space_group_name_Hall '-P 1'
_space_group_name_H-M_alt 'P -1'
_symmetry_cell_setting triclinic
_symmetry_space_group_name_Hall '-P 1'
_symmetry_space_group_name_H-M 'P -1'
_atom_type_scat_source ' IntTabIV inlaid in SHELXTL-Plus (Sheldrich, 1987)'
_cell_angle_alpha 61.06(2)
_cell_angle_beta 79.11(2)
_cell_angle_gamma 80.71(2)
_cell_formula_units_Z 2
_cell_length_a 11.335(3)
_cell_length_b 13.208(3)
_cell_length_c 13.288(4)
_cell_measurement_reflns_used 50
_cell_measurement_temperature 296
_cell_measurement_theta_max 13
_cell_measurement_theta_min 9
_cell_volume 1703.9(9)
_diffrn_measurement_device 'Nicolet-Siemens R3m/V'
_diffrn_measurement_method \w-2\q
_diffrn_radiation_type MoK\a
_diffrn_radiation_wavelength 0.71073
_diffrn_reflns_av_R_equivalents 0.022
_diffrn_reflns_limit_h_max 12
_diffrn_reflns_limit_h_min 0
_diffrn_reflns_limit_k_max 14
_diffrn_reflns_limit_k_min -14
_diffrn_reflns_limit_l_max 14
_diffrn_reflns_limit_l_min -14
_diffrn_reflns_number 4714
_diffrn_reflns_theta_max 22.5
_diffrn_standards_decay_% +-2.1
_diffrn_standards_interval_count 100
_diffrn_standards_number 2
_exptl_absorpt_coefficient_mu 3.7
_exptl_absorpt_correction_T_max 0.98
_exptl_absorpt_correction_T_min 0.73
_exptl_absorpt_correction_type empirical
_exptl_crystal_colour Brown
_exptl_crystal_density_diffrn 1.56
_exptl_crystal_density_meas 1.55
_exptl_crystal_description Prismatic
_exptl_crystal_size_max 0.20
_exptl_crystal_size_mid 0.15
_exptl_crystal_size_min 0.10
_refine_diff_density_max '1.1 (0.95\%A from Re)'
_refine_diff_density_min -1.3
_refine_ls_goodness_of_fit_obs 0.76
_refine_ls_hydrogen_treatment refU
_refine_ls_number_parameters 397
_refine_ls_number_reflns 3393
_refine_ls_R_factor_obs 0.037
_refine_ls_shift/esd_max 0.16
_refine_ls_structure_factor_coef F
_refine_ls_weighting_details 'w = [\s^2^(F) + 0.02F^2^]^-1^'
_refine_ls_weighting_scheme calc
_refine_ls_wR_factor_obs 0.044
_reflns_number_observed 3393
_reflns_number_total 4447
_reflns_observed_criterion |F~o~|>3\s(F~o~)
_cod_data_source_file na1047.cif
_cod_data_source_block na1047_structure_1_of_1
_cod_depositor_comments
;
The following automatic conversions were performed:

'_refine_ls_weighting_scheme' value 'w = [\s^2^(F) + 0.02F^2^]^-1^'
was changed to 'calc'. New tag '_refine_ls_weighting_details' was
created. The value of the new tag was set to 'w = [\s^2^(F) +
0.02F^2^]^-1^'.

Automatic conversion script
Id: cif_fix_values 3143 2015-03-26 13:38:13Z robertas 
;
_cod_original_formula_sum 'C38 H35 N2 O2 P2 Re1'
_cod_database_code 2009639

loop_
_space_group_symop_id
_space_group_symop_operation_xyz
1 x,y,z
2 -x,-y,-z

loop_
_atom_site_label
_atom_site_fract_x
_atom_site_fract_y
_atom_site_fract_z
_atom_site_U_iso_or_equiv
Re .35730(10) .07500(10) .11880(10) .0340(10)
P(1) .3203(2) -.0790(2) .3209(2) .0310(10)
P(2) .1882(2) .2357(2) .0735(2) .0380(10)
O(1) .2800(6) .0058(5) .0737(5) .042(3)
O(2) .3946(5) .1529(5) .2046(5) .038(3)
N(1) .5192(7) -.0198(7) .1434(7) .042(4)
N(2) .4265(7) .1948(7) -.0306(7) .046(4)
C(1) .4703(8) -.1549(8) .3434(8) .036(5)
C(2) .5082(9) -.2467(8) .4489(9) .047(5)
C(3) .6242(10) -.3039(9) .4576(10) .057(6)
C(4) .7043(9) -.2673(10) .3612(11) .061(7)
C(5) .6730(9) -.1742(10) .2562(11) .053(6)
C(6) .5555(8) -.1152(8) .2466(8) .038(5)
C(7) .2490(9) .3407(8) -.0678(8) .045(5)
C(8) .1881(11) .4440(10) -.1431(8) .062(6)
C(9) .2422(15) .5188(12) -.2474(11) .089(8)
C(10) .3598(15) .4837(12) -.2761(11) .086(8)
C(11) .4250(12) .3801(10) -.2068(9) .068(6)
C(12) .3692(10) .3039(9) -.0989(8) .047(5)
C(13) .2224(8) -.1809(8) .3354(8) .037(5)
C(14) .1081(8) -.1370(8) .2976(9) .049(5)
C(15) .0288(10) -.2105(10) .3112(10) .059(6)
C(16) .0628(10) -.3262(10) .3600(11) .070(7)
C(17) .1757(11) -.3736(10) .3989(13) .086(9)
C(18) .2552(10) -.2991(9) .3840(11) .066(6)
C(19) .2743(7) -.0576(7) .4485(7) .033(4)
C(20) .3398(10) .0034(9) .4737(8) .058(6)
C(21) .3104(10) .0240(9) .5684(9) .058(6)
C(22) .2133(11) -.0192(11) .6395(9) .067(6)
C(23) .1463(11) -.0806(12) .6181(10) .085(8)
C(24) .1756(10) -.1001(10) .5249(9) .066(7)
C(25) .1610(8) .3031(8) .1678(8) .039(5)
C(26) .1283(9) .2335(9) .2842(9) .052(5)
C(27) .1059(10) .2746(10) .3639(9) .060(6)
C(28) .1112(11) .3927(10) .3254(11) .071(7)
C(29) .1426(11) .4625(10) .2102(11) .073(7)
C(30) .1686(10) .4166(8) .1320(9) .058(6)
C(31) .0365(8) .2251(8) .0501(7) .039(4)
C(32) -.0659(9) .2817(9) .0834(10) .057(6)
C(33) -.1781(9) .2677(10) .0659(11) .069(7)
C(34) -.1907(11) .2013(10) .0149(10) .065(6)
C(35) -.0900(11) .1477(12) -.0144(11) .076(8)
C(36) .0237(10) .1594(11) -.0012(10) .067(7)
C(37) .4976(10) .2090(9) .1806(9) .057(3)
C(38) .4874(12) .2740(11) .2467(11) .082(4)
H(1A) .5750 .0023 .0804 ?
H(2A) .5019 .1787 -.0584 ?
H(2) .4498 -.2725 .5170 ?
H(3) .6460 -.3670 .5295 ?
H(4) .7845 -.3046 .3650 ?
H(5) .7314 -.1483 .1881 ?
H(8) .1065 .4646 -.1192 ?
H(9) .2011 .5903 -.2978 ?
H(10) .4002 .5346 -.3503 ?
H(11) .5066 .3594 -.2306 ?
H(14) .0860 -.0549 .2636 ?
H(15) -.0491 -.1804 .2857 ?
H(16) .0069 -.3781 .3685 ?
H(17) .1977 -.4556 .4328 ?
H(18) .3331 -.3292 .4094 ?
H(20) .4109 .0342 .4211 ?
H(21) .3596 .0675 .5824 ?
H(22) .1913 -.0065 .7061 ?
H(23) .0752 -.1114 .6707 ?
H(24) .1265 -.1436 .5108 ?
H(26) .1229 .1524 .3111 ?
H(27) .0839 .2242 .4449 ?
H(28) .0946 .4233 .3794 ?
H(29) .1480 .5436 .1833 ?
H(30) .1907 .4670 .0510 ?
H(32) -.0583 .3285 .1186 ?
H(33) -.2486 .3063 .0892 ?
H(34) -.2688 .1931 .0029 ?
H(35) -.0976 .1009 .0496 ?
H(36) .0942 .1208 -.0244 ?
H(37) .5097 .2624 .0993 ?
H(37B) .5668 .1538 .1995 ?
H(38A) .5579 .3140 .2299 ?
H(38B) .4183 .3291 .2270 ?
H(38C) .4757 .2198 .3278 ?

loop_
_geom_angle_atom_site_label_1
_geom_angle_atom_site_label_2
_geom_angle_atom_site_label_3
_geom_angle
_geom_angle_publ_flag
O(1) Re N(1) 103.2(4) yes
P(1) Re N(1) 77.4(2) yes
P(1) Re O(1) 90.4(2) yes
P(1) Re O(2) 79.2(2) yes
P(1) Re P(2) 110.80(10) yes
P(1) Re N(2) 165.6(3) yes
O(1) Re O(2) 160.8(3) yes
Re P(1) C(1) 101.2(3) yes
Re N(1) C(6) 128.5(6) yes
O(1) Re N(2) 100.7(4) yes
P(2) Re N(2) 78.9(2) yes
P(2) Re O(1) 89.3(2) yes
P(2) Re O(2) 79.5(2) yes
N(1) Re N(2) 90.9(3) yes
P(2) Re N(1) 165.2(3) yes
Re O(2) C(37) 125.6(7) yes
Re P(2) C(7) 100.5(3) yes
Re N(2) C(12) 126.0(6) yes
O(2) Re N(1) 90.4(3) no
Re P(2) C(31) 124.9(3) no
P(1) C(1) C(2) 127.4(7) no
C(1) C(2) C(3) 123.7(9) no
C(4) C(5) C(6) 121.9(9) no
C(1) C(6) C(5) 118.0(8) no
C(8) C(7) C(12) 122.5(8) no
C(9) C(10) C(11) 126.0(11) no
N(2) C(12) C(11) 121.0(9) no
P(1) C(13) C(18) 122.1(8) no
C(14) C(15) C(16) 118.6(10) no
C(13) C(18) C(17) 120.0(10) no
C(20) C(19) C(24) 115.0(11) no
C(21) C(22) C(23) 119.7(13) no
P(2) C(25) C(26) 117.6(8) no
C(25) C(26) C(27) 122.8(10) no
C(28) C(29) C(30) 120.7(12) no
P(2) C(31) C(36) 119.1(7) no
C(32) C(33) C(34) 121.9(11) no
C(31) C(36) C(35) 119.1(12) no
O(2) Re N(2) 92.5(4) no
Re P(1) C(13) 112.0(3) no
C(1) P(1) C(19) 103.3(5) no
Re P(2) C(25) 115.1(3) no
C(7) P(2) C(31) 102.4(4) no
P(1) C(1) C(6) 114.9(6) no
C(2) C(3) C(4) 117.5(9) no
N(1) C(6) C(1) 117.6(8) no
P(2) C(7) C(8) 126.4(8) no
C(7) C(8) C(9) 122.1(11) no
C(10) C(11) C(12) 118.7(11) no
C(7) C(12) C(11) 115.6(8) no
C(14) C(13) C(18) 120.2(10) no
C(15) C(16) C(17) 123.2(13) no
P(1) C(19) C(20) 121.3(7) no
C(19) C(20) C(21) 124.7(10) no
C(22) C(23) C(24) 122.4(11) no
P(2) C(25) C(30) 124.9(8) no
C(26) C(27) C(28) 119.1(10) no
C(25) C(30) C(29) 121.3(9) no
C(32) C(31) C(36) 119.0(11) no
C(33) C(34) C(35) 117.0(13) no
O(2) C(37) C(38) 111.6(9) no
C(1) P(1) C(13) 107.0(5) no
C(13) P(1) C(19) 105.4(4) no
C(7) P(2) C(25) 107.8(5) no
C(25) P(2) C(31) 104.3(5) no
C(2) C(1) C(6) 117.7(8) no
C(3) C(4) C(5) 121.0(10) no
N(1) C(6) C(5) 124.4(8) no
P(2) C(7) C(12) 111.1(6) no
C(8) C(9) C(10) 115.0(11) no
N(2) C(12) C(7) 123.3(7) no
P(1) C(13) C(14) 117.7(7) no
C(13) C(14) C(15) 120.1(9) no
C(16) C(17) C(18) 117.9(11) no
P(1) C(19) C(24) 123.7(10) no
C(20) C(21) C(22) 117.6(14) no
C(19) C(24) C(23) 120.7(14) no
C(26) C(25) C(30) 117.5(12) no
C(27) C(28) C(29) 118.6(14) no
P(2) C(31) C(32) 121.9(10) no
C(31) C(32) C(33) 118.9(13) no
C(34) C(35) C(36) 124.0(17) no

loop_
_geom_bond_atom_site_label_1
_geom_bond_atom_site_label_2
_geom_bond_distance
_geom_bond_publ_flag
Re P(1) 2.467(2) yes
Re O(1) 1.717(8) yes
Re N(1) 2.033(7) yes
P(1) C(1) 1.827(9) yes
N(1) C(6) 1.420(10) yes
Re P(2) 2.535(3) yes
Re O(2) 1.997(8) yes
Re N(2) 1.959(7) yes
P(2) C(7) 1.795(8) yes
N(2) C(12) 1.410(10) yes
P(1) C(19) 1.819(11) no
P(2) C(25) 1.818(13) no
O(2) C(37) 1.387(14) no
C(1) C(6) 1.379(12) no
C(3) C(4) 1.342(15) no
C(5) C(6) 1.425(13) no
C(7) C(12) 1.425(14) no
C(9) C(10) 1.38(2) no
C(11) C(12) 1.391(13) no
C(13) C(18) 1.386(14) no
C(15) C(16) 1.360(16) no
C(17) C(18) 1.36(2) no
C(19) C(24) 1.349(13) no
C(21) C(22) 1.311(15) no
C(23) C(24) 1.36(2) no
C(25) C(30) 1.348(15) no
C(27) C(28) 1.393(19) no
C(29) C(30) 1.40(2) no
C(31) C(36) 1.38(2) no
C(33) C(34) 1.38(2) no
C(35) C(36) 1.375(19) no
P(1) C(13) 1.797(11) no
P(2) C(31) 1.842(11) no
C(1) C(2) 1.426(12) no
C(2) C(3) 1.401(14) no
C(4) C(5) 1.404(15) no
C(7) C(8) 1.405(13) no
C(8) C(9) 1.350(15) no
C(10) C(11) 1.407(17) no
C(13) C(14) 1.410(13) no
C(14) C(15) 1.354(18) no
C(16) C(17) 1.405(17) no
C(19) C(20) 1.364(18) no
C(20) C(21) 1.382(18) no
C(22) C(23) 1.35(2) no
C(25) C(26) 1.375(12) no
C(26) C(27) 1.38(2) no
C(28) C(29) 1.362(16) no
C(31) C(32) 1.395(15) no
C(32) C(33) 1.391(18) no
C(34) C(35) 1.339(18) no
C(37) C(38) 1.48(2) no
